data_7125342
loop_
_publ_author_name
'Zhuo, Zhixing'
'Zhang, Chen'
'Luo, Yunjie'
'Wang, Yaorong'
'Yao, Yingming'
'Yuan, Dan'
'Cui, Dongmei'

_publ_section_title
;
 Stereo-selectivity switchable ROP of rac-\b-butyrolactone initiated by
 salan-ligated rare-earth metal amide complexes: the key role of the
 substituents on ligand frameworks.
;
_journal_issue 85
_journal_name_full 'Chemical communications (Cambridge, England)'
_journal_page_first 11998
_journal_page_last 12001
_journal_paper_doi 10.1039/c8cc05469j
_journal_volume 54
_journal_year 2018
_chemical_formula_sum 'C107 H182 N6 O4 Si4 Yb2'
_chemical_formula_weight 2075.02
_chemical_properties_physical Air-sensitive,Moisture-sensitive
_space_group_crystal_system monoclinic
_space_group_IT_number 13
_space_group_name_Hall '-P 2yc'
_space_group_name_H-M_alt 'P 1 2/c 1'
_atom_sites_solution_hydrogens geom
_audit_creation_method SHELXL-2018/3
_audit_update_record
;
2018-07-03 deposited with the CCDC.
2018-08-28 downloaded from the CCDC.
;
_cell_angle_alpha 90
_cell_angle_beta 93.7523(9)
_cell_angle_gamma 90
_cell_formula_units_Z 2
_cell_length_a 21.5295(6)
_cell_length_b 12.1512(4)
_cell_length_c 23.1374(7)
_cell_measurement_reflns_used 9067
_cell_measurement_temperature 120(2)
_cell_measurement_theta_max 31.42
_cell_measurement_theta_min 2.43
_cell_volume 6040.0(3)
_computing_structure_refinement 'SHELXL-2018/3 (Sheldrick, 2018)'
_computing_structure_solution 'SHELXT 2014/5 (Sheldrick, 2014)'
_diffrn_ambient_temperature 120(2)
_diffrn_measured_fraction_theta_full 0.999
_diffrn_measured_fraction_theta_max 0.807
_diffrn_measurement_device_type 'BRUKER D8 VENTURE PHOTON 100'
_diffrn_radiation_type MoK\a
_diffrn_radiation_wavelength 0.71073
_diffrn_reflns_av_R_equivalents 0.0440
_diffrn_reflns_av_unetI/netI 0.0264
_diffrn_reflns_Laue_measured_fraction_full 0.999
_diffrn_reflns_Laue_measured_fraction_max 0.807
_diffrn_reflns_limit_h_max 34
_diffrn_reflns_limit_h_min -33
_diffrn_reflns_limit_k_max 17
_diffrn_reflns_limit_k_min -17
_diffrn_reflns_limit_l_max 31
_diffrn_reflns_limit_l_min -31
_diffrn_reflns_number 153045
_diffrn_reflns_point_group_measured_fraction_full 0.999
_diffrn_reflns_point_group_measured_fraction_max 0.807
_diffrn_reflns_theta_full 25.242
_diffrn_reflns_theta_max 34.141
_diffrn_reflns_theta_min 2.434
_exptl_absorpt_coefficient_mu 1.624
_exptl_absorpt_correction_T_max 0.7462
_exptl_absorpt_correction_T_min 0.6240
_exptl_absorpt_correction_type multi-scan
_exptl_crystal_density_diffrn 1.141
_exptl_crystal_description block
_exptl_crystal_F_000 2188
_refine_diff_density_max 1.251
_refine_diff_density_min -1.344
_refine_diff_density_rms 0.087
_refine_ls_extinction_method none
_refine_ls_goodness_of_fit_ref 1.129
_refine_ls_hydrogen_treatment constr
_refine_ls_matrix_type full
_refine_ls_number_parameters 602
_refine_ls_number_reflns 20116
_refine_ls_number_restraints 226
_refine_ls_restrained_S_all 1.170
_refine_ls_R_factor_all 0.0404
_refine_ls_R_factor_gt 0.0308
_refine_ls_shift/su_max 0.011
_refine_ls_shift/su_mean 0.000
_refine_ls_structure_factor_coef Fsqd
_refine_ls_weighting_details 'w=1/[\s^2^(Fo^2^)+(0.0291P)^2^+5.6467P] where P=(Fo^2^+2Fc^2^)/3'
_refine_ls_weighting_scheme calc
_refine_ls_wR_factor_gt 0.0717
_refine_ls_wR_factor_ref 0.0752
_reflns_Friedel_coverage 0.000
_reflns_number_gt 17177
_reflns_number_total 20116
_reflns_threshold_expression 'I > 2\s(I)'
_cod_data_source_file c8cc05469j2.cif
_cod_data_source_block mo_b170302c_1_0m_sq
_cod_original_sg_symbol_H-M 'P 2/c'
_cod_database_code 7125342
_shelx_shelxl_version_number 2018/3
_shelx_space_group_comment
;
The symmetry employed for this shelxl refinement is uniquely defined
by the following loop, which should always be used as a source of
symmetry information in preference to the above space-group names.
They are only intended as comments.
;

loop_
_space_group_symop_operation_xyz
'x, y, z'
'-x, y, -z+1/2'
'-x, -y, -z'
'x, -y, z-1/2'

loop_
_atom_site_label
_atom_site_type_symbol
_atom_site_fract_x
_atom_site_fract_y
_atom_site_fract_z
_atom_site_U_iso_or_equiv
_atom_site_adp_type
_atom_site_occupancy
_atom_site_site_symmetry_order
_atom_site_calc_flag
_atom_site_refinement_flags_posn
_atom_site_refinement_flags_adp
_atom_site_refinement_flags_occupancy
_atom_site_disorder_assembly
_atom_site_disorder_group
Yb1 Yb 0.22907(2) 0.69544(2) 0.61945(2) 0.01600(3) Uani 1 1 d . . . . .
Si1 Si 0.13451(3) 0.56396(6) 0.70765(3) 0.02761(13) Uani 1 1 d . . . . .
Si2 Si 0.24932(3) 0.61581(6) 0.77070(3) 0.03159(15) Uani 1 1 d . . . . .
O1 O 0.31105(6) 0.75821(12) 0.64272(7) 0.0223(3) Uani 1 1 d . . . . .
O2 O 0.18371(6) 0.84230(12) 0.62325(7) 0.0208(3) Uani 1 1 d . . . . .
N1 N 0.19825(7) 0.71983(13) 0.50100(8) 0.0167(3) Uani 1 1 d . . . . .
N2 N 0.28976(7) 0.57156(14) 0.55914(8) 0.0185(3) Uani 1 1 d . . . . .
C3 C 0.36506(9) 0.75772(17) 0.62380(9) 0.0200(4) Uani 1 1 d . . . . .
N4 N 0.20463(8) 0.60744(15) 0.70347(8) 0.0243(4) Uani 1 1 d . . . . .
C5 C 0.12344(8) 1.00380(16) 0.60863(9) 0.0182(4) Uani 1 1 d . . . . .
C6 C 0.38477(9) 0.66241(18) 0.59524(10) 0.0221(4) Uani 1 1 d . . . . .
C7 C 0.17274(8) 0.92067(16) 0.52363(9) 0.0180(4) Uani 1 1 d . . . . .
C8 C 0.24153(7) 0.65847(16) 0.46468(9) 0.0193(4) Uani 1 1 d . . . . .
H8A H 0.221881 0.589368 0.450025 0.023 Uiso 1 1 calc DR U . . .
H8AB H 0.252139 0.703766 0.431149 0.023 Uiso 1 1 calc R U . . .
C5S C 0.500000 0.5208(3) 0.750000 0.0401(9) Uani 1 2 d S T P . .
C9 C 0.21631(9) 0.83963(16) 0.50167(9) 0.0189(4) Uani 1 1 d . . . . .
H9A H 0.256249 0.846642 0.525135 0.023 Uiso 1 1 calc R U . . .
H9AB H 0.224335 0.860888 0.461530 0.023 Uiso 1 1 calc R U . . .
C10 C 0.16025(8) 0.92070(16) 0.58646(9) 0.0179(4) Uani 1 1 d . . . . .
C11 C 0.13817(8) 0.70856(16) 0.47002(9) 0.0182(4) Uani 1 1 d D . . . .
H11 H 0.108615 0.754973 0.491039 0.022 Uiso 1 1 calc R U . . .
C12 C 0.14675(9) 0.99689(16) 0.48211(9) 0.0195(4) Uani 1 1 d . . . . .
H12 H 0.155897 0.993183 0.442541 0.023 Uiso 1 1 calc R U . . .
C13 C 0.40248(9) 0.84976(18) 0.63142(10) 0.0234(4) Uani 1 1 d . . . . .
C14 C 0.11190(10) 1.01118(18) 0.67792(10) 0.0231(4) Uani 1 1 d . . . . .
C15 C 0.34816(9) 0.56012(17) 0.59347(10) 0.0226(4) Uani 1 1 d . . . . .
H15A H 0.372897 0.500518 0.576988 0.027 Uiso 1 1 calc R U . . .
H15B H 0.339537 0.538789 0.633456 0.027 Uiso 1 1 calc R U . . .
C16 C 0.29660(9) 0.63468(17) 0.50113(9) 0.0198(4) Uani 1 1 d . . . . .
H16A H 0.317569 0.705496 0.510684 0.024 Uiso 1 1 calc R U . . .
H16B H 0.324977 0.591504 0.477915 0.024 Uiso 1 1 calc R U . . .
C17 C 0.09880(9) 1.07740(16) 0.56511(9) 0.0199(4) Uani 1 1 d . . . . .
H17 H 0.073240 1.134951 0.578004 0.024 Uiso 1 1 calc R U . . .
C18 C 0.26311(9) 0.45990(16) 0.54734(9) 0.0198(4) Uani 1 1 d . . . . .
H18 H 0.218862 0.472771 0.533037 0.024 Uiso 1 1 calc R U . . .
C19 C 0.10810(9) 1.07553(16) 0.50169(9) 0.0196(4) Uani 1 1 d . . . . .
C20 C 0.45607(10) 0.8430(2) 0.60563(12) 0.0304(5) Uani 1 1 d . . . . .
H20 H 0.483259 0.904631 0.608737 0.036 Uiso 1 1 calc R U . . .
C1S C 0.47854(17) 0.4617(3) 0.69919(16) 0.0586(9) Uani 1 1 d . . . . .
H1S H 0.464312 0.500792 0.665298 0.070 Uiso 1 1 calc R U . . .
C21 C 0.13195(9) 0.74843(19) 0.40251(10) 0.0237(4) Uani 1 1 d D . . . .
H21A H 0.149893 0.823077 0.399578 0.028 Uiso 1 1 calc R U . . .
H21B H 0.156119 0.698004 0.378971 0.028 Uiso 1 1 calc R U . . .
C22 C 0.11311(7) 0.58967(17) 0.47146(11) 0.0261(4) Uani 1 1 d D . . . .
H22A H 0.137265 0.541469 0.446719 0.031 Uiso 1 1 calc DR U . . .
H22B H 0.117035 0.560779 0.511544 0.031 Uiso 1 1 calc R U . . .
C23 C 0.25953(11) 0.39436(18) 0.60767(10) 0.0272(4) Uani 1 1 d . . . . .
H23A H 0.301975 0.378652 0.624738 0.033 Uiso 1 1 calc R U . . .
H23B H 0.237392 0.439125 0.635572 0.033 Uiso 1 1 calc R U . . .
C24 C 0.25979(11) 0.2817(2) 0.48710(12) 0.0330(5) Uani 1 1 d . . . . .
H24A H 0.284608 0.236844 0.461309 0.040 Uiso 1 1 calc R U . . .
H24B H 0.218298 0.294636 0.467249 0.040 Uiso 1 1 calc R U . . .
C25 C 0.43861(9) 0.6605(2) 0.57025(11) 0.0280(5) Uani 1 1 d . . . . .
H25 H 0.451099 0.596950 0.550118 0.034 Uiso 1 1 calc R U . . .
C26 C 0.07486(10) 1.15418(18) 0.45655(10) 0.0242(4) Uani 1 1 d . . . . .
C27 C 0.38538(10) 0.95077(19) 0.66855(12) 0.0315(5) Uani 1 1 d . . . . .
C28 C 0.22481(14) 0.2880(2) 0.59477(13) 0.0371(6) Uani 1 1 d . . . . .
H28A H 0.180912 0.305464 0.582863 0.045 Uiso 1 1 calc R U . . .
H28B H 0.225117 0.243742 0.630701 0.045 Uiso 1 1 calc R U . . .
C29 C 0.16887(11) 1.0332(2) 0.71597(11) 0.0339(5) Uani 1 1 d . . . . .
H29A H 0.199644 0.975297 0.710523 0.051 Uiso 1 1 calc R U . . .
H29B H 0.158229 1.034052 0.756511 0.051 Uiso 1 1 calc R U . . .
H29C H 0.186295 1.104672 0.705976 0.051 Uiso 1 1 calc R U . . .
C30 C 0.29171(9) 0.38941(18) 0.49979(11) 0.0268(4) Uani 1 1 d . . . . .
H30A H 0.290778 0.432968 0.463580 0.032 Uiso 1 1 calc R U . . .
H30B H 0.335891 0.374726 0.511866 0.032 Uiso 1 1 calc R U . . .
C2S C 0.4784(2) 0.3477(3) 0.69909(19) 0.0732(13) Uani 1 1 d . . . . .
H2S H 0.463981 0.308085 0.665425 0.088 Uiso 1 1 calc R U . . .
C31 C 0.08456(11) 0.9039(2) 0.70015(11) 0.0307(5) Uani 1 1 d . . . . .
H31A H 0.045719 0.886761 0.677463 0.046 Uiso 1 1 calc R U . . .
H31B H 0.076104 0.912378 0.741015 0.046 Uiso 1 1 calc R U . . .
H31C H 0.114380 0.843826 0.696178 0.046 Uiso 1 1 calc R U . . .
C32 C 0.47522(10) 0.7509(3) 0.57408(13) 0.0396(5) Uani 1 1 d . U . . .
C33 C 0.25248(14) 0.2179(2) 0.54665(14) 0.0397(6) Uani 1 1 d . . . . .
H33A H 0.225397 0.153011 0.538847 0.048 Uiso 1 1 calc R U . . .
H33B H 0.293903 0.190570 0.561237 0.048 Uiso 1 1 calc R U . . .
C34 C 0.32851(13) 1.0007(2) 0.64038(17) 0.0495(8) Uani 1 1 d . . . . .
H34A H 0.335728 1.018876 0.600108 0.074 Uiso 1 1 calc R U . . .
H34B H 0.318180 1.067830 0.661149 0.074 Uiso 1 1 calc R U . . .
H34C H 0.293938 0.948353 0.641228 0.074 Uiso 1 1 calc R U . . .
C35 C 0.00983(10) 1.1335(2) 0.45838(11) 0.0295(5) Uani 1 1 d . . . . .
H35A H -0.013477 1.185896 0.433115 0.035 Uiso 1 1 calc R U . . .
H35B H -0.002371 1.142089 0.498199 0.035 Uiso 1 1 calc R U . . .
H35C H 0.000646 1.058324 0.445083 0.035 Uiso 1 1 calc R U . . .
C36 C 0.06968(12) 1.1045(2) 0.69103(11) 0.0355(6) Uani 1 1 d . . . . .
H36A H 0.088678 1.174156 0.680184 0.053 Uiso 1 1 calc R U . . .
H36B H 0.063107 1.105141 0.732540 0.053 Uiso 1 1 calc R U . . .
H36C H 0.029602 1.095261 0.668942 0.053 Uiso 1 1 calc R U . . .
C37 C 0.09426(13) 0.6264(2) 0.77151(13) 0.0395(6) Uani 1 1 d . . . . .
H37A H 0.097204 0.706771 0.769996 0.059 Uiso 1 1 calc R U . . .
H37B H 0.114649 0.599742 0.807966 0.059 Uiso 1 1 calc R U . . .
H37C H 0.050364 0.604439 0.769193 0.059 Uiso 1 1 calc R U . . .
C38 C 0.37893(13) 0.9155(2) 0.73598(13) 0.0417(6) Uani 1 1 d . . . . .
H38A H 0.347519 0.857468 0.737852 0.063 Uiso 1 1 calc R U . . .
H38B H 0.366292 0.979643 0.758054 0.063 Uiso 1 1 calc R U . . .
H38C H 0.419094 0.888256 0.752501 0.063 Uiso 1 1 calc R U . . .
C39 C 0.06779(11) 0.7501(2) 0.37952(12) 0.0342(5) Uani 1 1 d D . . . .
H39A H 0.065770 0.771199 0.338112 0.041 Uiso 1 1 calc R U . . .
H39B H 0.043977 0.804874 0.400722 0.041 Uiso 1 1 calc R U . . .
C40 C 0.32678(12) 0.5826(3) 0.75954(13) 0.0415(6) Uani 1 1 d . . . . .
H40A H 0.338391 0.564162 0.721834 0.050 Uiso 1 1 calc R U . . .
H40B H 0.357191 0.583031 0.791204 0.050 Uiso 1 1 calc R U . . .
C3S C 0.500000 0.2911(4) 0.750000 0.0720(18) Uani 1 2 d S T P . .
H3S H 0.500000 0.212947 0.750000 0.086 Uiso 1 2 calc R U P . .
C41 C 0.08628(11) 1.2749(2) 0.47588(16) 0.0431(7) Uani 1 1 d . . . . .
H41A H 0.130216 1.284613 0.488759 0.065 Uiso 1 1 calc DR U . . .
H41B H 0.060232 1.292239 0.507853 0.065 Uiso 1 1 calc R U . . .
H41C H 0.075627 1.324351 0.443252 0.065 Uiso 1 1 calc R U . . .
C42 C 0.09149(15) 0.6018(3) 0.63348(13) 0.0570(10) Uani 1 1 d . . . . .
H42A H 0.048085 0.577398 0.633130 0.085 Uiso 1 1 calc R U . . .
H42B H 0.092731 0.681746 0.627943 0.085 Uiso 1 1 calc R U . . .
H42C H 0.112038 0.565395 0.602122 0.085 Uiso 1 1 calc R U . . .
C43 C 0.24685(14) 0.7574(3) 0.80450(13) 0.0461(7) Uani 1 1 d . . . . .
H43A H 0.257511 0.812831 0.776036 0.069 Uiso 1 1 calc R U . . .
H43B H 0.276847 0.760869 0.838181 0.069 Uiso 1 1 calc R U . . .
H43C H 0.204904 0.771731 0.816790 0.069 Uiso 1 1 calc R U . . .
C45 C 0.05005(10) 0.5914(2) 0.45083(13) 0.0372(6) Uani 1 1 d D . . . .
H45A H 0.026398 0.637912 0.476811 0.045 Uiso 1 1 calc R U . . .
H45B H 0.033065 0.515794 0.452158 0.045 Uiso 1 1 calc R U . . .
C46 C 0.03994(12) 0.6375(2) 0.38599(14) 0.0436(7) Uani 1 1 d D . . . .
H46A H 0.059126 0.585889 0.359232 0.052 Uiso 1 1 calc R U . . .
H46B H -0.005220 0.640788 0.374906 0.052 Uiso 1 1 calc R U . . .
C47 C 0.22962(16) 0.5157(3) 0.83259(15) 0.0601(10) Uani 1 1 d . . . . .
H47A H 0.230520 0.439684 0.818456 0.090 Uiso 1 1 calc R U . . .
H47B H 0.188035 0.532493 0.845061 0.090 Uiso 1 1 calc R U . . .
H47C H 0.260379 0.524393 0.865399 0.090 Uiso 1 1 calc R U . . .
C48 C 0.09077(14) 1.1379(3) 0.38953(12) 0.0472(8) Uani 1 1 d . . . . .
H48A H 0.065691 1.189134 0.365011 0.071 Uiso 1 1 calc R U . . .
H48B H 0.081178 1.062183 0.377449 0.071 Uiso 1 1 calc R U . . .
H48C H 0.135055 1.152653 0.385633 0.071 Uiso 1 1 calc R U . . .
C49 C 0.43214(14) 1.0412(2) 0.67007(18) 0.0540(9) Uani 1 1 d . . . . .
H49A H 0.437757 1.066465 0.630526 0.081 Uiso 1 1 calc R U . . .
H49B H 0.471920 1.014181 0.687596 0.081 Uiso 1 1 calc R U . . .
H49C H 0.417511 1.102556 0.693100 0.081 Uiso 1 1 calc R U . . .
C50 C 0.12649(15) 0.4114(2) 0.71538(16) 0.0499(8) Uani 1 1 d . . . . .
H50A H 0.139594 0.375068 0.680363 0.075 Uiso 1 1 calc R U . . .
H50B H 0.082940 0.392948 0.720830 0.075 Uiso 1 1 calc R U . . .
H50C H 0.152731 0.386155 0.748996 0.075 Uiso 1 1 calc R U . . .
C4S C 0.500000 0.6449(4) 0.750000 0.0508(11) Uani 1 2 d S T P . .
H4SA H 0.526742 0.671827 0.720353 0.076 Uiso 0.5 1 calc R U P . .
H4SB H 0.515799 0.671827 0.788103 0.076 Uiso 0.5 1 calc R U P . .
H4SC H 0.457459 0.671826 0.741543 0.076 Uiso 0.5 1 calc R U P . .
C53 C 0.53464(12) 0.7496(3) 0.54587(15) 0.0515(6) Uani 1 1 d D U . . .
C54 C 0.58107(18) 0.7497(5) 0.5944(2) 0.0556(9) Uani 0.657(4) 1 d D U P A 1
H54A H 0.622669 0.743219 0.579861 0.083 Uiso 0.657(4) 1 calc R U P A 1
H54B H 0.573633 0.687349 0.619888 0.083 Uiso 0.657(4) 1 calc R U P A 1
H54C H 0.578212 0.818569 0.616066 0.083 Uiso 0.657(4) 1 calc R U P A 1
C55 C 0.5395(2) 0.8528(5) 0.5026(2) 0.0600(9) Uani 0.657(4) 1 d D U P A 1
H55A H 0.580160 0.851951 0.485875 0.090 Uiso 0.657(4) 1 calc R U P A 1
H55B H 0.534892 0.921429 0.524178 0.090 Uiso 0.657(4) 1 calc R U P A 1
H55C H 0.506465 0.847777 0.471543 0.090 Uiso 0.657(4) 1 calc R U P A 1
C56 C 0.53353(11) 0.6562(5) 0.4980(3) 0.0611(9) Uani 0.657(4) 1 d D U P A 1
H56A H 0.499161 0.669946 0.468958 0.092 Uiso 0.657(4) 1 calc R U P A 1
H56B H 0.573016 0.656619 0.479148 0.092 Uiso 0.657(4) 1 calc DR U P A 1
H56C H 0.527731 0.584441 0.516127 0.092 Uiso 0.657(4) 1 calc R U P A 1
C54A C 0.5726(4) 0.6681(10) 0.5883(5) 0.0577(10) Uani 0.343(4) 1 d D U P A 2
H54D H 0.557629 0.592775 0.581559 0.087 Uiso 0.343(4) 1 calc R U P A 2
H54E H 0.566820 0.689082 0.628519 0.087 Uiso 0.343(4) 1 calc R U P A 2
H54F H 0.616937 0.672101 0.581182 0.087 Uiso 0.343(4) 1 calc R U P A 2
C55A C 0.5662(4) 0.8651(8) 0.5525(5) 0.0582(10) Uani 0.343(4) 1 d D U P A 2
H55D H 0.607167 0.862829 0.536500 0.087 Uiso 0.343(4) 1 calc R U P A 2
H55E H 0.571018 0.884819 0.593662 0.087 Uiso 0.343(4) 1 calc R U P A 2
H55F H 0.540106 0.920150 0.531647 0.087 Uiso 0.343(4) 1 calc R U P A 2
C56A C 0.5361(4) 0.7180(10) 0.4822(4) 0.0536(10) Uani 0.343(4) 1 d D U P A 2
H56D H 0.579060 0.721464 0.470638 0.080 Uiso 0.343(4) 1 calc R U P A 2
H56E H 0.520080 0.643081 0.476556 0.080 Uiso 0.343(4) 1 calc R U P A 2
H56F H 0.510187 0.769332 0.458534 0.080 Uiso 0.343(4) 1 calc R U P A 2

loop_
_atom_site_aniso_label
_atom_site_aniso_U_11
_atom_site_aniso_U_22
_atom_site_aniso_U_33
_atom_site_aniso_U_23
_atom_site_aniso_U_13
_atom_site_aniso_U_12
Yb1 0.01297(3) 0.01586(4) 0.01919(4) 0.00116(3) 0.00131(3) 0.00223(3)
Si1 0.0245(3) 0.0309(3) 0.0281(3) -0.0017(3) 0.0073(2) -0.0105(2)
Si2 0.0299(3) 0.0382(4) 0.0264(3) 0.0109(3) -0.0006(3) -0.0085(3)
O1 0.0131(6) 0.0189(7) 0.0353(8) -0.0019(6) 0.0040(6) 0.0003(5)
O2 0.0167(6) 0.0208(7) 0.0249(7) 0.0017(6) 0.0010(5) 0.0059(5)
N1 0.0129(6) 0.0149(7) 0.0225(8) -0.0011(6) 0.0027(6) 0.0029(5)
N2 0.0136(6) 0.0159(7) 0.0254(8) 0.0011(7) -0.0023(6) 0.0029(6)
C3 0.0131(7) 0.0183(9) 0.0286(10) 0.0009(8) 0.0016(7) 0.0008(6)
N4 0.0204(8) 0.0233(9) 0.0295(10) 0.0025(7) 0.0045(7) -0.0043(6)
C5 0.0142(7) 0.0163(8) 0.0241(10) -0.0030(7) 0.0017(7) 0.0008(6)
C6 0.0153(8) 0.0203(9) 0.0303(11) -0.0016(8) -0.0017(8) 0.0018(7)
C7 0.0140(7) 0.0146(8) 0.0256(10) -0.0006(7) 0.0030(7) 0.0017(6)
C8 0.0162(8) 0.0199(9) 0.0221(10) -0.0008(8) 0.0038(7) 0.0075(7)
C5S 0.0241(15) 0.0332(19) 0.062(3) 0.000 -0.0042(16) 0.000
C9 0.0152(7) 0.0164(8) 0.0255(10) 0.0000(8) 0.0031(7) 0.0019(6)
C10 0.0138(7) 0.0152(8) 0.0248(10) 0.0001(7) 0.0003(7) 0.0024(6)
C11 0.0138(7) 0.0178(9) 0.0230(9) -0.0011(7) 0.0022(7) 0.0032(6)
C12 0.0177(8) 0.0160(9) 0.0252(10) 0.0019(8) 0.0048(7) 0.0003(7)
C13 0.0173(8) 0.0185(9) 0.0345(12) 0.0008(9) 0.0025(8) -0.0002(7)
C14 0.0214(9) 0.0230(10) 0.0250(10) -0.0051(8) 0.0019(8) 0.0047(7)
C15 0.0158(8) 0.0162(9) 0.0348(12) -0.0006(8) -0.0051(8) 0.0040(7)
C16 0.0137(7) 0.0195(9) 0.0266(10) 0.0020(8) 0.0037(7) 0.0052(7)
C17 0.0160(7) 0.0143(8) 0.0297(10) -0.0010(8) 0.0029(7) 0.0015(6)
C18 0.0152(7) 0.0172(9) 0.0266(10) -0.0025(8) -0.0016(7) 0.0029(7)
C19 0.0157(7) 0.0132(8) 0.0303(11) 0.0032(8) 0.0036(7) 0.0005(6)
C20 0.0184(9) 0.0296(11) 0.0435(14) -0.0001(10) 0.0050(9) -0.0049(8)
C1S 0.064(2) 0.0429(18) 0.064(2) 0.0073(16) -0.0269(18) 0.0025(15)
C21 0.0201(9) 0.0250(10) 0.0258(10) -0.0013(8) -0.0004(8) 0.0051(8)
C22 0.0211(9) 0.0176(9) 0.0403(13) -0.0032(9) 0.0068(9) 0.0018(7)
C23 0.0308(11) 0.0198(10) 0.0308(12) 0.0009(9) 0.0006(9) -0.0039(8)
C24 0.0238(10) 0.0289(12) 0.0463(15) -0.0144(11) 0.0015(10) -0.0007(8)
C25 0.0155(8) 0.0312(11) 0.0372(13) -0.0073(10) -0.0001(8) 0.0062(8)
C26 0.0207(9) 0.0180(9) 0.0345(12) 0.0080(9) 0.0050(8) 0.0035(7)
C27 0.0212(9) 0.0187(10) 0.0550(16) -0.0064(10) 0.0049(10) -0.0028(8)
C28 0.0448(14) 0.0236(12) 0.0432(15) -0.0006(11) 0.0045(12) -0.0122(10)
C29 0.0275(11) 0.0410(14) 0.0324(13) -0.0097(11) -0.0042(9) 0.0016(10)
C30 0.0224(9) 0.0226(10) 0.0356(12) -0.0075(9) 0.0035(9) 0.0029(8)
C2S 0.091(3) 0.0422(19) 0.081(3) -0.0071(19) -0.040(2) -0.0049(19)
C31 0.0326(11) 0.0320(12) 0.0288(12) -0.0003(10) 0.0119(9) 0.0023(9)
C32 0.0141(8) 0.0527(14) 0.0528(13) -0.0058(12) 0.0081(9) -0.0006(9)
C33 0.0408(14) 0.0189(11) 0.0586(18) -0.0070(11) -0.0016(13) -0.0054(9)
C34 0.0358(14) 0.0225(12) 0.089(2) -0.0068(14) -0.0033(15) 0.0097(10)
C35 0.0207(9) 0.0282(11) 0.0387(13) 0.0084(10) -0.0033(9) -0.0006(8)
C36 0.0373(12) 0.0370(14) 0.0327(13) -0.0063(11) 0.0071(10) 0.0175(11)
C37 0.0370(13) 0.0408(15) 0.0428(15) 0.0019(12) 0.0179(12) -0.0037(11)
C38 0.0398(14) 0.0354(14) 0.0506(17) -0.0175(13) 0.0088(12) -0.0015(11)
C39 0.0230(10) 0.0423(14) 0.0361(13) -0.0043(11) -0.0082(9) 0.0111(10)
C40 0.0313(12) 0.0506(17) 0.0411(15) 0.0118(13) -0.0087(11) -0.0007(12)
C3S 0.083(4) 0.031(2) 0.096(4) 0.000 -0.039(3) 0.000
C41 0.0240(10) 0.0181(10) 0.086(2) 0.0124(13) -0.0056(13) 0.0007(8)
C42 0.0436(16) 0.090(3) 0.0368(15) 0.0072(17) -0.0049(13) -0.0302(17)
C43 0.0414(15) 0.062(2) 0.0354(15) -0.0127(14) 0.0034(12) -0.0129(14)
C45 0.0173(9) 0.0273(12) 0.0674(18) -0.0130(12) 0.0057(10) -0.0021(8)
C46 0.0211(10) 0.0477(16) 0.0608(19) -0.0212(14) -0.0067(11) 0.0020(10)
C47 0.0492(17) 0.080(3) 0.0491(18) 0.0385(18) -0.0101(14) -0.0235(17)
C48 0.0489(16) 0.0542(18) 0.0407(15) 0.0269(14) 0.0205(13) 0.0296(14)
C49 0.0407(15) 0.0280(13) 0.095(3) -0.0150(15) 0.0140(16) -0.0154(12)
C50 0.0452(15) 0.0334(14) 0.073(2) -0.0090(15) 0.0220(15) -0.0190(12)
C4S 0.040(2) 0.036(2) 0.076(3) 0.000 -0.001(2) 0.000
C53 0.0196(9) 0.0683(16) 0.0683(15) -0.0124(13) 0.0154(10) -0.0046(10)
C54 0.0179(12) 0.080(2) 0.0698(18) -0.0056(18) 0.0109(13) -0.0017(15)
C55 0.0294(14) 0.081(2) 0.0718(19) 0.0006(17) 0.0198(14) -0.0067(15)
C56 0.0317(14) 0.081(2) 0.0727(19) -0.0162(17) 0.0200(15) -0.0066(16)
C54A 0.0251(17) 0.081(2) 0.069(2) -0.004(2) 0.0166(18) 0.0019(18)
C55A 0.0270(17) 0.077(2) 0.073(2) -0.009(2) 0.0178(18) -0.0084(17)
C56A 0.0229(17) 0.074(2) 0.066(2) -0.004(2) 0.0182(17) -0.0078(19)

loop_
_atom_type_symbol
_atom_type_description
_atom_type_scat_dispersion_real
_atom_type_scat_dispersion_imag
_atom_type_scat_source
C C 0.0033 0.0016 'International Tables Vol C Tables 4.2.6.8 and 6.1.1.4'
H H 0.0000 0.0000 'International Tables Vol C Tables 4.2.6.8 and 6.1.1.4'
O O 0.0106 0.0060 'International Tables Vol C Tables 4.2.6.8 and 6.1.1.4'
N N 0.0061 0.0033 'International Tables Vol C Tables 4.2.6.8 and 6.1.1.4'
Yb Yb -0.3850 5.5486 'International Tables Vol C Tables 4.2.6.8 and 6.1.1.4'
Si Si 0.0817 0.0704 'International Tables Vol C Tables 4.2.6.8 and 6.1.1.4'

loop_
_geom_angle_atom_site_label_1
_geom_angle_atom_site_label_2
_geom_angle_atom_site_label_3
_geom_angle
_geom_angle_site_symmetry_1
_geom_angle_site_symmetry_3
O1 Yb1 O2 94.17(6) . .
O1 Yb1 N4 101.48(7) . .
O2 Yb1 N4 103.45(6) . .
O1 Yb1 N2 83.86(6) . .
O2 Yb1 N2 145.74(6) . .
N4 Yb1 N2 110.48(6) . .
O1 Yb1 N1 112.28(6) . .
O2 Yb1 N1 82.29(5) . .
N4 Yb1 N1 145.34(6) . .
N2 Yb1 N1 67.21(5) . .
O1 Yb1 C42 158.14(7) . .
O2 Yb1 C42 81.83(9) . .
N4 Yb1 C42 59.20(7) . .
N2 Yb1 C42 111.43(8) . .
N1 Yb1 C42 88.58(6) . .
N4 Si1 C50 115.09(12) . .
N4 Si1 C37 112.94(12) . .
C50 Si1 C37 105.60(14) . .
N4 Si1 C42 105.25(12) . .
C50 Si1 C42 106.04(17) . .
C37 Si1 C42 111.84(16) . .
C40 Si2 N4 108.91(12) . .
C40 Si2 C43 108.86(14) . .
N4 Si2 C43 112.67(12) . .
C40 Si2 C47 102.70(15) . .
N4 Si2 C47 118.45(12) . .
C43 Si2 C47 104.53(17) . .
C3 O1 Yb1 136.91(15) . .
C10 O2 Yb1 138.51(13) . .
C11 N1 C8 104.17(15) . .
C11 N1 C9 108.61(15) . .
C8 N1 C9 108.53(14) . .
C11 N1 Yb1 128.66(12) . .
C8 N1 Yb1 112.46(11) . .
C9 N1 Yb1 92.74(11) . .
C15 N2 C18 108.83(15) . .
C15 N2 C16 113.03(16) . .
C18 N2 C16 110.26(16) . .
C15 N2 Yb1 102.70(12) . .
C18 N2 Yb1 116.38(12) . .
C16 N2 Yb1 105.55(11) . .
O1 C3 C13 119.44(19) . .
O1 C3 C6 118.38(18) . .
C13 C3 C6 122.18(18) . .
Si1 N4 Si2 115.00(11) . .
Si1 N4 Yb1 117.99(10) . .
Si2 N4 Yb1 124.75(9) . .
C10 C5 C17 112.78(18) . .
C10 C5 C14 121.51(17) . .
C17 C5 C14 125.72(17) . .
C25 C6 C3 121.0(2) . .
C25 C6 C15 117.0(2) . .
C3 C6 C15 121.95(19) . .
C12 C7 C9 115.69(18) . .
C12 C7 C10 124.65(17) . .
C9 C7 C10 119.63(17) . .
C16 C8 N1 106.91(17) . .
C16 C8 H8A 110.3 . .
N1 C8 H8A 110.3 . .
C16 C8 H8AB 110.3 . .
N1 C8 H8AB 110.3 . .
H8A C8 H8AB 108.6 . .
C1S C5S C1S 119.6(4) 2_656 .
C1S C5S C4S 120.2(2) 2_656 .
C1S C5S C4S 120.2(2) . .
C7 C9 N1 118.66(16) . .
C7 C9 H9A 107.6 . .
N1 C9 H9A 107.6 . .
C7 C9 H9AB 107.6 . .
N1 C9 H9AB 107.6 . .
H9A C9 H9AB 107.1 . .
O2 C10 C5 118.26(18) . .
O2 C10 C7 121.87(16) . .
C5 C10 C7 119.87(17) . .
N1 C11 C22 112.41(16) . .
N1 C11 C21 117.50(16) . .
C22 C11 C21 106.95(17) . .
N1 C11 H11 106.4 . .
C22 C11 H11 106.4 . .
C21 C11 H11 106.4 . .
C19 C12 C7 116.97(19) . .
C19 C12 H12 121.5 . .
C7 C12 H12 121.5 . .
C20 C13 C3 114.0(2) . .
C20 C13 C27 122.5(2) . .
C3 C13 C27 123.46(19) . .
C29 C14 C36 103.4(2) . .
C29 C14 C31 105.9(2) . .
C36 C14 C31 109.0(2) . .
C29 C14 C5 114.63(18) . .
C36 C14 C5 111.86(18) . .
C31 C14 C5 111.55(17) . .
N2 C15 C6 112.22(17) . .
N2 C15 H15A 109.2 . .
C6 C15 H15A 109.2 . .
N2 C15 H15B 109.2 . .
C6 C15 H15B 109.2 . .
H15A C15 H15B 107.9 . .
C8 C16 N2 118.84(16) . .
C8 C16 H16A 107.6 . .
N2 C16 H16A 107.6 . .
C8 C16 H16B 107.6 . .
N2 C16 H16B 107.6 . .
H16A C16 H16B 107.0 . .
C5 C17 C19 128.16(17) . .
C5 C17 H17 115.9 . .
C19 C17 H17 115.9 . .
N2 C18 C30 117.76(17) . .
N2 C18 C23 109.28(16) . .
C30 C18 C23 112.60(17) . .
N2 C18 H18 105.4 . .
C30 C18 H18 105.4 . .
C23 C18 H18 105.4 . .
C12 C19 C17 117.43(18) . .
C12 C19 C26 118.13(19) . .
C17 C19 C26 124.40(17) . .
C13 C20 C32 124.7(2) . .
C13 C20 H20 117.6 . .
C32 C20 H20 117.6 . .
C2S C1S C5S 120.3(3) . .
C2S C1S H1S 119.8 . .
C5S C1S H1S 119.8 . .
C39 C21 C11 111.86(19) . .
C39 C21 H21A 109.2 . .
C11 C21 H21A 109.2 . .
C39 C21 H21B 109.2 . .
C11 C21 H21B 109.2 . .
H21A C21 H21B 107.9 . .
C45 C22 C11 108.00(19) . .
C45 C22 H22A 110.1 . .
C11 C22 H22A 110.1 . .
C45 C22 H22B 110.1 . .
C11 C22 H22B 110.1 . .
H22A C22 H22B 108.4 . .
C28 C23 C18 107.56(19) . .
C28 C23 H23A 110.2 . .
C18 C23 H23A 110.2 . .
C28 C23 H23B 110.2 . .
C18 C23 H23B 110.2 . .
H23A C23 H23B 108.5 . .
C30 C24 C33 108.9(2) . .
C30 C24 H24A 109.9 . .
C33 C24 H24A 109.9 . .
C30 C24 H24B 109.9 . .
C33 C24 H24B 109.9 . .
H24A C24 H24B 108.3 . .
C6 C25 C32 118.6(2) . .
C6 C25 H25 120.7 . .
C32 C25 H25 120.7 . .
C35 C26 C41 107.22(19) . .
C35 C26 C19 106.34(18) . .
C41 C26 C19 109.3(2) . .
C35 C26 C48 106.0(2) . .
C41 C26 C48 110.6(2) . .
C19 C26 C48 116.78(18) . .
C34 C27 C49 104.3(2) . .
C34 C27 C13 107.4(2) . .
C49 C27 C13 114.3(2) . .
C34 C27 C38 114.1(2) . .
C49 C27 C38 105.7(2) . .
C13 C27 C38 111.0(2) . .
C23 C28 C33 113.8(2) . .
C23 C28 H28A 108.8 . .
C33 C28 H28A 108.8 . .
C23 C28 H28B 108.8 . .
C33 C28 H28B 108.8 . .
H28A C28 H28B 107.7 . .
C14 C29 H29A 109.5 . .
C14 C29 H29B 109.5 . .
H29A C29 H29B 109.5 . .
C14 C29 H29C 109.5 . .
H29A C29 H29C 109.5 . .
H29B C29 H29C 109.5 . .
C24 C30 C18 115.00(19) . .
C24 C30 H30A 108.5 . .
C18 C30 H30A 108.5 . .
C24 C30 H30B 108.5 . .
C18 C30 H30B 108.5 . .
H30A C30 H30B 107.5 . .
C1S C2S C3S 118.9(4) . .
C1S C2S H2S 120.6 . .
C3S C2S H2S 120.6 . .
C14 C31 H31A 109.5 . .
C14 C31 H31B 109.5 . .
H31A C31 H31B 109.5 . .
C14 C31 H31C 109.5 . .
H31A C31 H31C 109.5 . .
H31B C31 H31C 109.5 . .
C25 C32 C20 119.3(2) . .
C25 C32 C53 118.8(3) . .
C20 C32 C53 121.9(3) . .
C28 C33 C24 114.6(2) . .
C28 C33 H33A 108.6 . .
C24 C33 H33A 108.6 . .
C28 C33 H33B 108.6 . .
C24 C33 H33B 108.6 . .
H33A C33 H33B 107.6 . .
C27 C34 H34A 109.5 . .
C27 C34 H34B 109.5 . .
H34A C34 H34B 109.5 . .
C27 C34 H34C 109.5 . .
H34A C34 H34C 109.5 . .
H34B C34 H34C 109.5 . .
C26 C35 H35A 109.5 . .
C26 C35 H35B 109.5 . .
H35A C35 H35B 109.5 . .
C26 C35 H35C 109.5 . .
H35A C35 H35C 109.5 . .
H35B C35 H35C 109.5 . .
C14 C36 H36A 109.5 . .
C14 C36 H36B 109.5 . .
H36A C36 H36B 109.5 . .
C14 C36 H36C 109.5 . .
H36A C36 H36C 109.5 . .
H36B C36 H36C 109.5 . .
Si1 C37 H37A 109.5 . .
Si1 C37 H37B 109.5 . .
H37A C37 H37B 109.5 . .
Si1 C37 H37C 109.5 . .
H37A C37 H37C 109.5 . .
H37B C37 H37C 109.5 . .
C27 C38 H38A 109.5 . .
C27 C38 H38B 109.5 . .
H38A C38 H38B 109.5 . .
C27 C38 H38C 109.5 . .
H38A C38 H38C 109.5 . .
H38B C38 H38C 109.5 . .
C21 C39 C46 109.1(2) . .
C21 C39 H39A 109.9 . .
C46 C39 H39A 109.9 . .
C21 C39 H39B 109.9 . .
C46 C39 H39B 109.9 . .
H39A C39 H39B 108.3 . .
Si2 C40 H40A 120.0 . .
Si2 C40 H40B 120.0 . .
H40A C40 H40B 120.0 . .
C2S C3S C2S 121.9(5) . 2_656
C2S C3S H3S 119.0 . .
C2S C3S H3S 119.0 2_656 .
C26 C41 H41A 109.5 . .
C26 C41 H41B 109.5 . .
H41A C41 H41B 109.5 . .
C26 C41 H41C 109.5 . .
H41A C41 H41C 109.5 . .
H41B C41 H41C 109.5 . .
Si1 C42 Yb1 77.55(9) . .
Si1 C42 H42A 109.5 . .
Yb1 C42 H42A 172.9 . .
Si1 C42 H42B 109.5 . .
Yb1 C42 H42B 66.6 . .
H42A C42 H42B 109.5 . .
Si1 C42 H42C 109.5 . .
Yb1 C42 H42C 67.7 . .
H42A C42 H42C 109.5 . .
H42B C42 H42C 109.5 . .
Si2 C43 H43A 109.5 . .
Si2 C43 H43B 109.5 . .
H43A C43 H43B 109.5 . .
Si2 C43 H43C 109.5 . .
H43A C43 H43C 109.5 . .
H43B C43 H43C 109.5 . .
C22 C45 C46 113.0(2) . .
C22 C45 H45A 109.0 . .
C46 C45 H45A 109.0 . .
C22 C45 H45B 109.0 . .
C46 C45 H45B 109.0 . .
H45A C45 H45B 107.8 . .
C39 C46 C45 112.3(2) . .
C39 C46 H46A 109.1 . .
C45 C46 H46A 109.1 . .
C39 C46 H46B 109.1 . .
C45 C46 H46B 109.1 . .
H46A C46 H46B 107.9 . .
Si2 C47 H47A 109.5 . .
Si2 C47 H47B 109.5 . .
H47A C47 H47B 109.5 . .
Si2 C47 H47C 109.5 . .
H47A C47 H47C 109.5 . .
H47B C47 H47C 109.5 . .
C26 C48 H48A 109.5 . .
C26 C48 H48B 109.5 . .
H48A C48 H48B 109.5 . .
C26 C48 H48C 109.5 . .
H48A C48 H48C 109.5 . .
H48B C48 H48C 109.5 . .
C27 C49 H49A 109.5 . .
C27 C49 H49B 109.5 . .
H49A C49 H49B 109.5 . .
C27 C49 H49C 109.5 . .
H49A C49 H49C 109.5 . .
H49B C49 H49C 109.5 . .
Si1 C50 H50A 109.5 . .
Si1 C50 H50B 109.5 . .
H50A C50 H50B 109.5 . .
Si1 C50 H50C 109.5 . .
H50A C50 H50C 109.5 . .
H50B C50 H50C 109.5 . .
C5S C4S H4SA 109.5 . .
C5S C4S H4SB 109.5 . .
H4SA C4S H4SB 109.5 . .
C5S C4S H4SC 109.5 . .
H4SA C4S H4SC 109.5 . .
H4SB C4S H4SC 109.5 . .
C5S C4S H4SA 109.473(6) . 2_656
H4SA C4S H4SA 141.1 . 2_656
H4SB C4S H4SA 56.3 . 2_656
H4SC C4S H4SA 56.2 . 2_656
C5S C4S H4SB 109.474(17) . 2_656
H4SA C4S H4SB 56.2 . 2_656
H4SB C4S H4SB 141.1 . 2_656
H4SC C4S H4SB 56.3 . 2_656
H4SA C4S H4SB 109.5 2_656 2_656
C5S C4S H4SC 109.47(2) . 2_656
H4SA C4S H4SC 56.2 . 2_656
H4SB C4S H4SC 56.3 . 2_656
H4SC C4S H4SC 141.1 . 2_656
H4SA C4S H4SC 109.5 2_656 2_656
H4SB C4S H4SC 109.5 2_656 2_656
C54 C53 C32 103.4(3) . .
C32 C53 C56A 120.3(4) . .
C32 C53 C55A 109.3(4) . .
C56A C53 C55A 106.5(6) . .
C32 C53 C54A 99.2(4) . .
C56A C53 C54A 113.6(6) . .
C55A C53 C54A 107.3(6) . .
C54 C53 C56 121.3(3) . .
C32 C53 C56 110.1(3) . .
C54 C53 C55 114.1(4) . .
C32 C53 C55 111.1(3) . .
C56 C53 C55 97.0(4) . .
C53 C54 H54A 109.5 . .
C53 C54 H54B 109.5 . .
H54A C54 H54B 109.5 . .
C53 C54 H54C 109.5 . .
H54A C54 H54C 109.5 . .
H54B C54 H54C 109.5 . .
C53 C55 H55A 109.5 . .
C53 C55 H55B 109.5 . .
H55A C55 H55B 109.5 . .
C53 C55 H55C 109.5 . .
H55A C55 H55C 109.5 . .
H55B C55 H55C 109.5 . .
C53 C56 H56A 109.5 . .
C53 C56 H56B 109.5 . .
H56A C56 H56B 109.5 . .
C53 C56 H56C 109.5 . .
H56A C56 H56C 109.5 . .
H56B C56 H56C 109.5 . .
C53 C54A H54D 109.5 . .
C53 C54A H54E 109.5 . .
H54D C54A H54E 109.5 . .
C53 C54A H54F 109.5 . .
H54D C54A H54F 109.5 . .
H54E C54A H54F 109.5 . .
C53 C55A H55D 109.5 . .
C53 C55A H55E 109.5 . .
H55D C55A H55E 109.5 . .
C53 C55A H55F 109.5 . .
H55D C55A H55F 109.5 . .
H55E C55A H55F 109.5 . .
C53 C56A H56D 109.5 . .
C53 C56A H56E 109.5 . .
H56D C56A H56E 109.5 . .
C53 C56A H56F 109.5 . .
H56D C56A H56F 109.5 . .
H56E C56A H56F 109.5 . .

loop_
_geom_bond_atom_site_label_1
_geom_bond_atom_site_label_2
_geom_bond_distance
_geom_bond_site_symmetry_2
Yb1 O1 1.9653(14) .
Yb1 O2 2.0389(14) .
Yb1 N4 2.3095(19) .
Yb1 N2 2.4818(17) .
Yb1 N1 2.7930(17) .
Yb1 C42 3.209(3) .
Si1 N4 1.6084(18) .
Si1 C50 1.872(3) .
Si1 C37 1.917(3) .
Si1 C42 1.951(3) .
Si2 C40 1.751(3) .
Si2 N4 1.778(2) .
Si2 C43 1.892(3) .
Si2 C47 1.947(3) .
O1 C3 1.269(2) .
O2 C10 1.353(2) .
N1 C11 1.444(2) .
N1 C8 1.494(2) .
N1 C9 1.507(3) .
N2 C15 1.449(2) .
N2 C18 1.491(3) .
N2 C16 1.561(3) .
C3 C13 1.383(3) .
C3 C6 1.412(3) .
C5 C10 1.402(3) .
C5 C17 1.423(3) .
C5 C14 1.641(3) .
C6 C25 1.329(3) .
C6 C15 1.471(3) .
C7 C12 1.422(3) .
C7 C9 1.473(3) .
C7 C10 1.496(3) .
C8 C16 1.439(3) .
C8 H8A 0.9900 .
C8 H8AB 0.9900 .
C5S C1S 1.428(4) 2_656
C5S C1S 1.428(4) .
C5S C4S 1.508(6) .
C9 H9A 0.9900 .
C9 H9AB 0.9900 .
C11 C22 1.543(3) .
C11 C21 1.632(3) .
C11 H11 1.0000 .
C12 C19 1.364(3) .
C12 H12 0.9500 .
C13 C20 1.336(3) .
C13 C27 1.556(3) .
C14 C29 1.487(3) .
C14 C36 1.497(3) .
C14 C31 1.533(3) .
C15 H15A 0.9900 .
C15 H15B 0.9900 .
C16 H16A 0.9900 .
C16 H16B 0.9900 .
C17 C19 1.494(3) .
C17 H17 0.9500 .
C18 C30 1.553(3) .
C18 C23 1.613(3) .
C18 H18 1.0000 .
C19 C26 1.555(3) .
C20 C32 1.412(4) .
C20 H20 0.9500 .
C1S C2S 1.386(5) .
C1S H1S 0.9500 .
C21 C39 1.448(3) .
C21 H21A 0.9900 .
C21 H21B 0.9900 .
C22 C45 1.410(3) .
C22 H22A 0.9900 .
C22 H22B 0.9900 .
C23 C28 1.513(3) .
C23 H23A 0.9900 .
C23 H23B 0.9900 .
C24 C30 1.498(3) .
C24 C33 1.598(4) .
C24 H24A 0.9900 .
C24 H24B 0.9900 .
C25 C32 1.352(4) .
C25 H25 0.9500 .
C26 C35 1.426(3) .
C26 C41 1.549(3) .
C26 C48 1.622(4) .
C27 C34 1.479(4) .
C27 C49 1.489(3) .
C27 C38 1.633(4) .
C28 C33 1.551(4) .
C28 H28A 0.9900 .
C28 H28B 0.9900 .
C29 H29A 0.9800 .
C29 H29B 0.9800 .
C29 H29C 0.9800 .
C30 H30A 0.9900 .
C30 H30B 0.9900 .
C2S C3S 1.416(5) .
C2S H2S 0.9500 .
C31 H31A 0.9800 .
C31 H31B 0.9800 .
C31 H31C 0.9800 .
C32 C53 1.474(3) .
C33 H33A 0.9900 .
C33 H33B 0.9900 .
C34 H34A 0.9800 .
C34 H34B 0.9800 .
C34 H34C 0.9800 .
C35 H35A 0.9800 .
C35 H35B 0.9800 .
C35 H35C 0.9800 .
C36 H36A 0.9800 .
C36 H36B 0.9800 .
C36 H36C 0.9800 .
C37 H37A 0.9800 .
C37 H37B 0.9800 .
C37 H37C 0.9800 .
C38 H38A 0.9800 .
C38 H38B 0.9800 .
C38 H38C 0.9800 .
C39 C46 1.505(4) .
C39 H39A 0.9900 .
C39 H39B 0.9900 .
C40 H40A 0.9500 .
C40 H40B 0.9500 .
C3S H3S 0.9500 .
C41 H41A 0.9800 .
C41 H41B 0.9800 .
C41 H41C 0.9800 .
C42 H42A 0.9800 .
C42 H42B 0.9800 .
C42 H42C 0.9800 .
C43 H43A 0.9800 .
C43 H43B 0.9800 .
C43 H43C 0.9800 .
C45 C46 1.603(4) .
C45 H45A 0.9900 .
C45 H45B 0.9900 .
C46 H46A 0.9900 .
C46 H46B 0.9900 .
C47 H47A 0.9800 .
C47 H47B 0.9800 .
C47 H47C 0.9800 .
C48 H48A 0.9800 .
C48 H48B 0.9800 .
C48 H48C 0.9800 .
C49 H49A 0.9800 .
C49 H49B 0.9800 .
C49 H49C 0.9800 .
C50 H50A 0.9800 .
C50 H50B 0.9800 .
C50 H50C 0.9800 .
C4S H4SA 0.9800 .
C4S H4SB 0.9800 .
C4S H4SC 0.9800 .
C4S H4SA 0.9800 2_656
C4S H4SB 0.9800 2_656
C4S H4SC 0.9800(11) 2_656
C53 C54 1.453(5) .
C53 C56A 1.524(9) .
C53 C55A 1.563(9) .
C53 C54A 1.584(9) .
C53 C56 1.585(6) .
C53 C55 1.612(6) .
C54 H54A 0.9800 .
C54 H54B 0.9800 .
C54 H54C 0.9800 .
C55 H55A 0.9800 .
C55 H55B 0.9800 .
C55 H55C 0.9800 .
C56 H56A 0.9800 .
C56 H56B 0.9800 .
C56 H56C 0.9800 .
C54A H54D 0.9800 .
C54A H54E 0.9800 .
C54A H54F 0.9800 .
C55A H55D 0.9800 .
C55A H55E 0.9800 .
C55A H55F 0.9800 .
C56A H56D 0.9800 .
C56A H56E 0.9800 .
C56A H56F 0.9800 .
